data_8101114
loop_
_publ_author_name
'Tinant, Bernard'
'Depr\'e, Dominique'
'Ghosez, L\'eon'

_publ_section_title
;
Crystal structure of (1S,5R,6R,7R)-7-(tert-butyldiphenylsilyloxy)-
6-vinyl-2-oxabicyclo[3.3.0]octan-3-one, C~25~H~30~O~3~Si
;
_journal_issue 4
_journal_name_full 'Zeitschrift f\"ur Kristallographie - New Crystal Structures'
_journal_page_first 639
_journal_page_last 640
_journal_volume 216
_journal_year 2001
_chemical_formula_moiety 'C25 H30 O3 Si'
_chemical_formula_structural 'C25 H30 O3 Si'
_chemical_formula_sum 'C25 H30 O3 Si'
_chemical_formula_weight 406.58
_space_group_IT_number 19
_symmetry_cell_setting orthorhombic
_symmetry_space_group_name_Hall 'P 2ac 2ab'
_symmetry_space_group_name_H-M 'P 21 21 21'
_cell_angle_alpha 90.00
_cell_angle_beta 90.00
_cell_angle_gamma 90.00
_cell_formula_units_Z 4
_cell_length_a 9.828(5)
_cell_length_b 13.723(5)
_cell_length_c 17.716(11)
_cell_measurement_temperature 293(2)
_cell_volume 2389.4(21)
_diffrn_ambient_temperature 293(2)
_exptl_crystal_density_diffrn 1.130
_cod_database_code 8101114

loop_
_symmetry_equiv_pos_as_xyz
'x, y, z'
'-x+1/2, -y, z+1/2'
'x+1/2, -y+1/2, -z'
'-x, y+1/2, -z+1/2'

loop_
_atom_site_aniso_label
_atom_site_aniso_U_11
_atom_site_aniso_U_22
_atom_site_aniso_U_33
_atom_site_aniso_U_23
_atom_site_aniso_U_13
_atom_site_aniso_U_12
C1 0.0410(12) 0.118(2) 0.071(2) -0.001(2) 0.0080(11) -0.0171(13)
O2 0.0667(12) 0.144(2) 0.0805(13) 0.0057(15) -0.0158(11) -0.0092(13)
C3 0.060(2) 0.140(3) 0.082(2) 0.038(2) -0.0066(15) 0.016(2)
C4 0.086(2) 0.091(2) 0.080(2) 0.005(2) -0.002(2) 0.033(2)
C5 0.0513(12) 0.088(2) 0.0586(13) -0.0018(12) 0.0110(11) 0.0089(12)
C6 0.0482(11) 0.0617(11) 0.0477(10) 0.0033(9) 0.0084(9) -0.0020(10)
C7 0.0490(11) 0.0553(11) 0.0520(11) 0.0027(9) 0.0134(9) -0.0078(9)
C8 0.067(2) 0.081(2) 0.078(2) -0.0115(14) 0.0168(13) -0.0304(14)
O9 0.149(3) 0.176(3) 0.127(2) 0.064(2) -0.049(2) -0.009(2)
C10 0.074(2) 0.078(2) 0.0546(13) 0.0130(12) 0.0173(12) -0.0030(13)
C11 0.103(2) 0.077(2) 0.0564(14) 0.0121(13) 0.0071(14) 0.015(2)
O12 0.0416(7) 0.0581(8) 0.0426(7) 0.0020(6) 0.0045(5) -0.0054(6)
Si13 0.0373(2) 0.0436(2) 0.0312(2) -0.0015(2) 0.0006(2) -0.0048(2)
C14 0.0512(11) 0.0517(10) 0.0436(10) 0.0066(8) 0.0003(9) -0.0059(9)
C15 0.083(2) 0.0751(15) 0.0410(11) 0.0066(10) -0.0111(11) 0.0039(13)
C16 0.065(2) 0.093(2) 0.087(2) 0.038(2) 0.0080(15) -0.0141(15)
C17 0.095(2) 0.0489(12) 0.070(2) 0.0023(11) -0.0079(14) 0.0020(12)
C18 0.0385(9) 0.0542(10) 0.0321(8) -0.0029(7) 0.0007(7) -0.0027(8)
C19 0.0674(14) 0.0570(12) 0.0504(12) -0.0114(10) -0.0134(11) 0.0031(11)
C20 0.077(2) 0.0725(15) 0.0500(12) -0.0211(11) -0.0143(11) 0.0016(12)
C21 0.0593(13) 0.096(2) 0.0341(9) -0.0109(11) -0.0064(9) 0.0045(12)
C22 0.0667(15) 0.0767(15) 0.0412(10) 0.0087(10) -0.0053(10) 0.0036(12)
C23 0.0596(12) 0.0590(12) 0.0380(9) 0.0009(8) -0.0016(9) -0.0056(10)
C24 0.0507(11) 0.0475(10) 0.0305(8) -0.0015(7) -0.0013(8) -0.0028(8)
C25 0.0556(12) 0.0602(12) 0.0399(9) -0.0054(9) -0.0005(9) 0.0015(9)
C26 0.070(2) 0.079(2) 0.0476(12) -0.0017(11) 0.0065(11) 0.0194(13)
C27 0.111(2) 0.0542(12) 0.0428(11) -0.0052(10) 0.0086(13) 0.0152(13)
C28 0.103(2) 0.0481(11) 0.0525(12) -0.0092(10) -0.0033(13) -0.0119(12)
C29 0.0630(13) 0.0556(11) 0.0450(10) -0.0039(9) 0.0038(10) -0.0101(10)

loop_
_atom_site_label
_atom_site_type_symbol
_atom_site_fract_x
_atom_site_fract_y
_atom_site_fract_z
_atom_site_U_iso_or_equiv
_atom_site_thermal_displace_type
_atom_site_occupancy
_atom_site_calc_flag
_atom_site_refinement_flags
_atom_site_disorder_group
C1 C -0.4164(2) 0.5178(3) 0.2368(2) 0.0767(8) Uani 1 d . .
H1 H -0.5036(2) 0.4923(3) 0.2549(2) 0.085(2) Uiso 1 calc R .
O2 O -0.4334(2) 0.5707(2) 0.16721(13) 0.0972(7) Uani 1 d . .
C3 C -0.3936(3) 0.6648(3) 0.1755(2) 0.0939(11) Uani 1 d . .
C4 C -0.3495(4) 0.6850(3) 0.2549(2) 0.0858(9) Uani 1 d . .
H4A H -0.4113(4) 0.7306(3) 0.2789(2) 0.085(2) Uiso 1 calc R .
H4B H -0.2586(4) 0.7125(3) 0.2556(2) 0.085(2) Uiso 1 calc R .
C5 C -0.3519(3) 0.5879(2) 0.29524(15) 0.0660(6) Uani 1 d . .
H5 H -0.4090(3) 0.5918(2) 0.34048(15) 0.085(2) Uiso 1 calc R .
C6 C -0.2032(2) 0.5441(2) 0.31642(11) 0.0526(5) Uani 1 d . .
H6 H -0.1367(2) 0.5970(2) 0.32050(11) 0.085(2) Uiso 1 calc R .
C7 C -0.1669(2) 0.4776(2) 0.24942(12) 0.0521(5) Uani 1 d . .
H7 H -0.1039(2) 0.4257(2) 0.26424(12) 0.085(2) Uiso 1 calc R .
C8 C -0.3120(3) 0.4357(2) 0.2270(2) 0.0756(8) Uani 1 d . .
H8A H -0.3111(3) 0.4133(2) 0.1751(2) 0.085(2) Uiso 1 calc R .
H8B H -0.3352(3) 0.3810(2) 0.2593(2) 0.085(2) Uiso 1 calc R .
O9 O -0.3998(4) 0.7166(3) 0.1217(2) 0.1508(14) Uani 1 d . .
C10 C -0.2096(3) 0.4884(2) 0.38933(14) 0.0691(7) Uani 1 d . .
H10 H -0.2850(3) 0.4488(2) 0.39767(14) 0.085(2) Uiso 1 calc R .
C11 C -0.1158(4) 0.4918(2) 0.4421(2) 0.0789(8) Uani 1 d . .
H11A H -0.0392(4) 0.5307(2) 0.4355(2) 0.085(2) Uiso 1 calc R .
H11B H -0.1260(4) 0.4555(2) 0.4860(2) 0.085(2) Uiso 1 calc R .
O12 O -0.11407(13) 0.53468(10) 0.18808(7) 0.0475(3) Uani 1 d . .
Si13 Si 0.05777(5) 0.54815(3) 0.16698(3) 0.03736(14) Uani 1 d . .
C14 C 0.0620(2) 0.65149(14) 0.09728(11) 0.0488(5) Uani 1 d . .
C15 C -0.0253(3) 0.6190(2) 0.02777(13) 0.0662(7) Uani 1 d . .
H15A H 0.0139(3) 0.5616(2) 0.00575(13) 0.085(2) Uiso 1 calc R .
H15B H -0.0268(3) 0.6704(2) -0.00899(13) 0.085(2) Uiso 1 calc R .
H15C H -0.1165(3) 0.6051(2) 0.04394(13) 0.085(2) Uiso 1 calc R .
C16 C 0.2157(3) 0.6737(2) 0.0724(2) 0.0815(9) Uani 1 d . .
H16A H 0.2567(3) 0.6151(2) 0.0534(2) 0.085(2) Uiso 1 calc R .
H16B H 0.2663(3) 0.6965(2) 0.1152(2) 0.085(2) Uiso 1 calc R .
H16C H 0.2162(3) 0.7226(2) 0.0337(2) 0.085(2) Uiso 1 calc R .
C17 C -0.0099(3) 0.7446(2) 0.1287(2) 0.0714(7) Uani 1 d . .
H17A H 0.0392(3) 0.7683(2) 0.1718(2) 0.085(2) Uiso 1 calc R .
H17B H -0.1013(3) 0.7287(2) 0.1433(2) 0.085(2) Uiso 1 calc R .
H17C H -0.0117(3) 0.7940(2) 0.0904(2) 0.085(2) Uiso 1 calc R .
C18 C 0.1637(2) 0.56324(15) 0.25674(10) 0.0416(4) Uani 1 d . .
C19 C 0.1992(3) 0.6524(2) 0.28884(13) 0.0583(6) Uani 1 d . .
H19 H 0.1772(3) 0.7098(2) 0.26371(13) 0.085(2) Uiso 1 calc R .
C20 C 0.2676(3) 0.6573(2) 0.35861(13) 0.0664(7) Uani 1 d . .
H20 H 0.2890(3) 0.7178(2) 0.37913(13) 0.085(2) Uiso 1 calc R .
C21 C 0.3030(3) 0.5745(2) 0.39650(12) 0.0632(6) Uani 1 d . .
H21 H 0.3486(3) 0.5786(2) 0.44238(12) 0.085(2) Uiso 1 calc R .
C22 C 0.2710(3) 0.4850(2) 0.36668(12) 0.0615(6) Uani 1 d . .
H22 H 0.2945(3) 0.4284(2) 0.39242(12) 0.085(2) Uiso 1 calc R .
C23 C 0.2025(2) 0.4793(2) 0.29680(11) 0.0522(5) Uani 1 d . .
H23 H 0.1824(2) 0.4184(2) 0.27672(11) 0.085(2) Uiso 1 calc R .
C24 C 0.1264(2) 0.43239(14) 0.12309(9) 0.0429(4) Uani 1 d . .
C25 C 0.2726(2) 0.4196(2) 0.11079(11) 0.0519(5) Uani 1 d . .
H25 H 0.3318(2) 0.4694(2) 0.12443(11) 0.085(2) Uiso 1 calc R .
C26 C 0.3255(3) 0.3345(2) 0.07910(13) 0.0657(6) Uani 1 d . .
H26 H 0.4184(3) 0.3269(2) 0.07112(13) 0.085(2) Uiso 1 calc R .
C27 C 0.2318(3) 0.2601(2) 0.05959(13) 0.0692(7) Uani 1 d . .
H27 H 0.2643(3) 0.2024(2) 0.03876(13) 0.085(2) Uiso 1 calc R .
C28 C 0.0895(3) 0.2714(2) 0.07101(14) 0.0678(7) Uani 1 d . .
H28 H 0.0311(3) 0.2210(2) 0.05754(14) 0.085(2) Uiso 1 calc R .
C29 C 0.0353(3) 0.3571(2) 0.10220(12) 0.0545(5) Uani 1 d . .
H29 H -0.0580(3) 0.3642(2) 0.10897(12) 0.085(2) Uiso 1 calc R .

loop_
_geom_bond_atom_site_label_1
_geom_bond_atom_site_label_2
_geom_bond_distance
_geom_bond_site_symmetry_2
_geom_bond_publ_flag
C1 O2 1.440(4) . ?
C1 C8 1.534(5) . ?
C1 C5 1.550(4) . ?
C1 H1 0.98 . ?
O2 C3 1.357(5) . ?
C3 O9 1.190(4) . ?
C3 C4 1.498(5) . ?
C4 C5 1.513(4) . ?
C4 H4A 0.97 . ?
C4 H4B 0.97 . ?
C5 C6 1.625(3) . ?
C5 H5 0.98 . ?
C6 C10 1.503(3) . ?
C6 C7 1.539(3) . ?
C6 H6 0.98 . ?
C7 O12 1.437(2) . ?
C7 C8 1.588(3) . ?
C7 H7 0.98 . ?
C8 H8A 0.97 . ?
C8 H8B 0.97 . ?
C10 C11 1.314(4) . ?
C10 H10 0.93 . ?
C11 H11A 0.93 . ?
C11 H11B 0.93 . ?
O12 Si13 1.740(2) . ?
Si13 C14 1.881(2) . ?
Si13 C24 1.893(2) . ?
Si13 C18 1.912(2) . ?
C14 C17 1.562(3) . ?
C14 C15 1.565(3) . ?
C14 C16 1.603(3) . ?
C15 H15A 0.96 . ?
C15 H15B 0.96 . ?
C15 H15C 0.96 . ?
C16 H16A 0.96 . ?
C16 H16B 0.96 . ?
C16 H16C 0.96 . ?
C17 H17A 0.96 . ?
C17 H17B 0.96 . ?
C17 H17C 0.96 . ?
C18 C19 1.394(3) . ?
C18 C23 1.405(3) . ?
C19 C20 1.409(3) . ?
C19 H19 0.93 . ?
C20 C21 1.365(4) . ?
C20 H20 0.93 . ?
C21 C22 1.373(4) . ?
C21 H21 0.93 . ?
C22 C23 1.412(3) . ?
C22 H22 0.93 . ?
C23 H23 0.93 . ?
C24 C29 1.417(3) . ?
C24 C25 1.465(3) . ?
C25 C26 1.396(3) . ?
C25 H25 0.93 . ?
C26 C27 1.417(4) . ?
C26 H26 0.93 . ?
C27 C28 1.421(5) . ?
C27 H27 0.93 . ?
C28 C29 1.404(3) . ?
C28 H28 0.93 . ?
C29 H29 0.93 . ?

loop_
_cod_related_entry_id
_cod_related_entry_database
_cod_related_entry_code
1 ChemSpider 21183598
